data_7204021
loop_
_publ_author_name
'Iwamatsu, Masaki'
'Kominami, Tsuyoshi'
'Ueda, Kazumasa'
'Sugimoto, Toyonari'
'Tada, Toshiji'
'Nishimura, Kei-ichiro'
'Adachi, Tomohiro'
'Fujita, Hideo'
'Guo, Fangzhun'
'Yokogawa, Shoichi'
'Yoshino, Harukazu'
'Murata, Keizo'
'Shiro, Motoo'

_publ_section_title
;
 Crystal structures, and electrical conduction and magnetic properties
 in CuCl4 salts of dimethylthio- and
 ethylenedithio-tetrathiafulvalenothioquinone-1,3-dithiolemethides
;
_journal_issue 2
_journal_name_full 'Journal of Materials Chemistry'
_journal_page_first 385
_journal_paper_doi 10.1039/b006173p
_journal_volume 11
_journal_year 2001
_chemical_formula_sum 'C35 H18 Cl4 Cu S31'
_chemical_formula_weight 1637.75
_chemical_name_systematic ' ?'
_space_group_IT_number 15
_symmetry_cell_setting monoclinic
_symmetry_space_group_name_Hall '-C 2yc'
_symmetry_space_group_name_H-M 'C 1 2/c 1'
_audit_creation_method 'by teXsan'
_cell_angle_alpha 90
_cell_angle_beta 95.609(2)
_cell_angle_gamma 90
_cell_formula_units_Z 4
_cell_length_a 33.708(2)
_cell_length_b 10.5740(4)
_cell_length_c 16.4010(8)
_cell_measurement_reflns_used 5846
_cell_measurement_temperature 120.2
_cell_measurement_theta_max 24.8
_cell_measurement_theta_min 3.0
_cell_volume 5817.8(5)
_computing_cell_refinement P
_computing_data_collection P
_computing_data_reduction 'teXsan Ver. 1.10'
_computing_molecular_graphics 'teXsan Ver. 1.10'
_computing_publication_material 'teXsan Ver. 1.10'
_computing_structure_refinement 'teXsan Ver. 1.10'
_computing_structure_solution SIR92
_diffrn_ambient_temperature 120.2
_diffrn_measured_fraction_theta_full 0.8986
_diffrn_measured_fraction_theta_max 0.8986
_diffrn_measurement_device_type 'Imaging Plate'
_diffrn_measurement_method 'phi scan'
_diffrn_radiation_monochromator graphite
_diffrn_radiation_type 'Mo K\a'
_diffrn_radiation_wavelength 0.7107
_diffrn_reflns_av_R_equivalents 0.019
_diffrn_reflns_limit_h_max 40
_diffrn_reflns_limit_h_min 0
_diffrn_reflns_limit_k_max 10
_diffrn_reflns_limit_k_min -11
_diffrn_reflns_limit_l_max 19
_diffrn_reflns_limit_l_min -19
_diffrn_reflns_number 5846
_diffrn_reflns_theta_full 24.8
_diffrn_reflns_theta_max 24.8
_diffrn_reflns_theta_min 3.0
_diffrn_standards_decay_% 'not measured'
_diffrn_standards_interval_count 'not measured'
_diffrn_standards_interval_time 'not measured'
_diffrn_standards_number 'not measured'
_exptl_absorpt_coefficient_mu 1.704
_exptl_absorpt_correction_T_max 0.91
_exptl_absorpt_correction_T_min 0.68
_exptl_absorpt_correction_type none
_exptl_crystal_colour black
_exptl_crystal_density_diffrn 1.870
_exptl_crystal_density_method 'not measured'
_exptl_crystal_description prism
_exptl_crystal_F_000 3284.00
_exptl_crystal_size_max 0.100
_exptl_crystal_size_mid 0.050
_exptl_crystal_size_min 0.040
_refine_diff_density_max 1.17
_refine_diff_density_min -1.37
_refine_ls_extinction_method none
_refine_ls_goodness_of_fit_all 1.3071
_refine_ls_goodness_of_fit_ref 1.3071
_refine_ls_hydrogen_treatment noref
_refine_ls_matrix_type full
_refine_ls_number_parameters 333
_refine_ls_number_reflns 4598
_refine_ls_R_factor_all 0.1174
_refine_ls_R_factor_gt 0.0742
_refine_ls_shift/su_max 0.0425
_refine_ls_structure_factor_coef Fsqd
_refine_ls_weighting_details 'w = 1/[\s^2^(Fo^2^) + (0.08000(Max(Fo^2^,0) + 2Fc^2^)/3)^2^]'
_refine_ls_weighting_scheme calc
_refine_ls_wR_factor_all 0.1898
_refine_ls_wR_factor_ref 0.1781
_reflns_number_gt 3311
_reflns_number_total 5012
_reflns_threshold_expression F^2^>2.0\s(F^2^)
_cod_data_source_file b006173p.txt
_cod_data_source_block (2)3CuCl4-120
_cod_original_cell_volume 5817.9(4)
_cod_original_sg_symbol_H-M 'C 2/c'
_cod_database_code 7204021

loop_
_symmetry_equiv_pos_as_xyz
x,y,z
-x,y,1/2-z
-x,-y,-z
x,-y,1/2+z
1/2+x,1/2+y,z
1/2-x,1/2+y,1/2-z
1/2-x,1/2-y,-z
1/2+x,1/2-y,1/2+z

loop_
_atom_site_label
_atom_site_type_symbol
_atom_site_fract_x
_atom_site_fract_y
_atom_site_fract_z
_atom_site_U_iso_or_equiv
_atom_site_adp_type
_atom_site_occupancy
_atom_site_calc_flag
_atom_site_refinement_flags
_atom_site_disorder_assembly
_atom_site_disorder_group
Cu Cu 0.5000 0.4000(1) -0.2500 0.0306(4) Uani 1.00 d S . .
Cl1 Cl 0.56091(7) 0.4838(2) -0.2503(2) 0.0426(7) Uani 1.00 d . . .
Cl2 Cl 0.49200(8) 0.3033(3) -0.1280(2) 0.0545(8) Uani 1.00 d . . .
S1 S 0.58797(7) 0.1038(2) -0.1197(2) 0.0380(7) Uani 1.00 d . . .
S2 S 0.65158(8) 0.0766(2) -0.2977(1) 0.0407(7) Uani 1.00 d . . .
S3 S 0.66139(7) 0.0972(2) -0.0370(1) 0.0307(6) Uani 1.00 d . . .
S4 S 0.71586(7) 0.0675(2) -0.1861(1) 0.0304(6) Uani 1.00 d . . .
S5 S 0.73464(7) 0.0853(2) 0.0725(1) 0.0296(6) Uani 1.00 d . . .
S6 S 0.79018(6) 0.0491(2) -0.0743(1) 0.0270(5) Uani 1.00 d . . .
S7 S 0.79715(7) 0.0952(2) 0.1860(1) 0.0334(6) Uani 1.00 d . . .
S8 S 0.88037(7) 0.0716(2) 0.0985(1) 0.0332(6) Uani 1.00 d . . .
S9 S 0.88013(7) 0.0178(2) -0.0746(1) 0.0375(6) Uani 1.00 d . . .
S21 S 0.74579(8) -0.2529(2) -0.1314(1) 0.0367(7) Uani 1.00 d . . .
S22 S 0.68555(8) -0.2326(2) 0.0091(2) 0.0398(7) Uani 1.00 d . . .
S23 S 0.68890(8) -0.2485(2) -0.2565(2) 0.0389(7) Uani 1.00 d . . .
S24 S 0.6019(2) -0.2454(5) -0.1895(4) 0.038(1) Uiso 0.50 d P . .
S25 S 0.6197(2) -0.2381(5) -0.0771(3) 0.030(1) Uiso 0.50 d P . .
S26 S 0.5921(2) -0.2132(5) -0.0152(3) 0.044(1) Uani 0.50 d P . .
S27 S 0.4943 1.2653 0.1099 0.25(1) Uani 0.50 d P . .
S28 S 0.5748 1.1235 0.1101 0.092(3) Uani 0.50 d P . .
S29 S 0.4742 0.0402 -0.0784 0.208(8) Uani 0.50 d P . .
S30 S 0.4337 -0.2152 -0.1285 0.28(1) Uani 0.50 d P . .
C1 C 0.5760(3) 0.127(1) -0.2241(7) 0.052(3) Uani 1.00 d . . .
C2 C 0.6095(3) 0.1827(9) -0.2812(6) 0.049(3) Uani 1.00 d . . .
C3 C 0.6398(3) 0.0910(7) -0.1294(5) 0.031(2) Uani 1.00 d . . .
C4 C 0.6654(3) 0.0755(7) -0.1972(6) 0.029(2) Uani 1.00 d . . .
C5 C 0.7100(3) 0.0752(7) -0.0817(5) 0.030(2) Uani 1.00 d . . .
C6 C 0.7411(3) 0.0680(7) -0.0316(5) 0.027(2) Uani 1.00 d . . .
C7 C 0.7858(3) 0.0799(7) 0.0917(5) 0.027(2) Uani 1.00 d . . .
C8 C 0.8116(2) 0.0611(6) 0.0200(5) 0.023(2) Uani 1.00 d . . .
C9 C 0.8526(2) 0.0525(7) 0.0175(5) 0.027(2) Uani 1.00 d . . .
C10 C 0.9262(3) 0.050(1) 0.0422(6) 0.049(3) Uani 1.00 d . . .
C11 C 0.9263(3) 0.0235(10) -0.0359(6) 0.043(3) Uani 1.00 d . . .
C21 C 0.7354(3) -0.2461(8) -0.0264(6) 0.042(3) Uani 1.00 d . . .
C22 C 0.6686(3) -0.2399(7) -0.0888(6) 0.040(3) Uani 1.00 d . . .
C23 C 0.6973(3) -0.2474(8) -0.1542(7) 0.046(3) Uani 1.00 d . . .
C24 C 0.6246(6) -0.233(2) -0.103(1) 0.0297 Uiso 0.50 d P . .
C25 C 0.6129(7) -0.227(2) -0.196(2) 0.0377 Uiso 0.50 d P . .
C26 C 0.6419(6) -0.303(1) -0.243(1) 0.034(5) Uani 0.50 d P . .
C27 C 0.5481(6) -0.227(2) -0.065(1) 0.051(7) Uani 0.50 d P . .
C28 C 0.5527(7) -0.240(2) -0.145(2) 0.063(8) Uani 0.50 d P . .
C29 C 0.5345 1.1944 0.1100 0.107(8) Uiso 0.50 d P . .
C30 C 0.4539 -0.0875 -0.1034 0.1074 Uiso 0.50 d P . .
H1 H 0.5685 0.0470 -0.2461 0.0653 Uiso 1.00 calc . . .
H2 H 0.5545 0.1835 -0.2293 0.0653 Uiso 1.00 calc . . .
H3 H 0.6196 0.2584 -0.2569 0.0573 Uiso 1.00 calc . . .
H4 H 0.5954 0.2013 -0.3335 0.0573 Uiso 1.00 calc . . .
H5 H 0.9513 0.0597 0.0742 0.0602 Uiso 1.00 calc . . .
H6 H 0.9494 0.0137 -0.0651 0.0535 Uiso 1.00 calc . . .
H7 H 0.5135 -0.2307 -0.0384 0.0633 Uiso 0.50 calc P . .
H8 H 0.5297 -0.2581 -0.1917 0.0887 Uiso 0.50 calc P . .
H9 H 0.5862 -0.2518 -0.2122 0.0476 Uiso 0.50 calc P . .
H10 H 0.6159 -0.1393 -0.2088 0.0476 Uiso 0.50 calc P . .
H11 H 0.6281 -0.3171 -0.2967 0.0353 Uiso 0.50 calc P . .
H12 H 0.6447 -0.3840 -0.2163 0.0353 Uiso 0.50 calc P . .

loop_
_atom_site_aniso_label
_atom_site_aniso_U_11
_atom_site_aniso_U_22
_atom_site_aniso_U_33
_atom_site_aniso_U_12
_atom_site_aniso_U_13
_atom_site_aniso_U_23
Cu 0.0208(8) 0.0456(8) 0.0240(8) 0.0000 -0.0054(6) 0.0000
Cl1 0.030(1) 0.059(1) 0.037(1) -0.009(1) -0.006(1) -0.001(1)
Cl2 0.038(1) 0.087(2) 0.039(1) 0.018(1) 0.006(1) 0.023(1)
S1 0.026(1) 0.043(1) 0.045(1) 0.0019(10) -0.001(1) 0.000(1)
S2 0.040(1) 0.050(1) 0.031(1) 0.012(1) -0.003(1) 0.001(1)
S3 0.029(1) 0.030(1) 0.033(1) 0.0043(9) -0.0013(10) -0.0022(9)
S4 0.029(1) 0.030(1) 0.032(1) 0.0056(9) 0.0018(10) 0.0057(9)
S5 0.032(1) 0.027(1) 0.030(1) -0.0004(9) 0.0028(9) -0.0037(9)
S6 0.027(1) 0.031(1) 0.022(1) 0.0031(8) -0.0030(9) 0.0029(8)
S7 0.041(1) 0.035(1) 0.024(1) -0.0053(10) 0.0008(10) -0.0054(9)
S8 0.033(1) 0.038(1) 0.027(1) -0.0005(9) -0.0048(10) -0.0081(9)
S9 0.029(1) 0.057(1) 0.024(1) 0.004(1) -0.0033(10) -0.002(1)
S21 0.054(2) 0.031(1) 0.025(1) -0.004(1) 0.006(1) -0.0042(9)
S22 0.054(2) 0.028(1) 0.038(1) -0.007(1) 0.011(1) -0.0047(9)
S23 0.048(2) 0.036(1) 0.032(1) 0.005(1) 0.003(1) -0.0018(10)
S26 0.045(3) 0.059(3) 0.025(3) 0.002(2) -0.002(2) 0.009(2)
S27 0.068(8) 0.31(2) 0.38(3) -0.03(1) 0.05(1) 0.07(2)
S28 0.098(7) 0.116(7) 0.062(5) 0.015(6) 0.004(5) 0.027(5)
S29 0.19(1) 0.104(8) 0.30(2) -0.036(9) -0.09(1) 0.06(1)
S30 0.37(3) 0.15(1) 0.26(2) -0.07(1) -0.26(2) 0.05(1)
C1 0.033(6) 0.063(6) 0.057(7) 0.017(5) -0.016(5) -0.004(6)
C2 0.057(7) 0.044(5) 0.042(6) 0.029(5) -0.009(5) 0.010(5)
C3 0.029(5) 0.029(4) 0.033(5) -0.002(4) -0.005(4) 0.001(4)
C4 0.025(5) 0.022(4) 0.038(5) -0.001(3) -0.003(4) -0.001(4)
C5 0.033(5) 0.023(4) 0.032(5) -0.002(3) -0.004(4) 0.007(4)
C6 0.035(5) 0.017(4) 0.028(5) 0.002(3) -0.004(4) 0.002(3)
C7 0.035(5) 0.017(4) 0.027(5) -0.001(3) -0.008(4) -0.002(3)
C8 0.032(5) 0.015(4) 0.021(4) 0.000(3) -0.007(4) -0.001(3)
C9 0.026(5) 0.025(4) 0.028(5) -0.002(3) -0.004(4) 0.000(3)
C10 0.040(6) 0.065(6) 0.038(6) -0.003(5) -0.007(5) -0.010(5)
C11 0.025(5) 0.074(6) 0.028(5) 0.010(5) -0.015(4) 0.000(5)
C21 0.073(8) 0.020(4) 0.034(6) -0.008(5) 0.016(5) -0.006(4)
C22 0.054(6) 0.017(4) 0.050(6) -0.011(4) 0.006(5) -0.005(4)
C23 0.059(7) 0.027(5) 0.053(7) -0.006(4) 0.020(6) -0.001(4)
C26 0.05(1) 0.020(8) 0.03(1) 0.001(7) -0.007(9) 0.002(7)
C27 0.04(1) 0.07(1) 0.04(1) -0.02(1) -0.011(10) 0.03(1)
C28 0.05(2) 0.06(1) 0.07(2) -0.01(1) -0.01(1) 0.02(1)

loop_
_atom_type_symbol
_atom_type_description
_atom_type_scat_dispersion_real
_atom_type_scat_dispersion_imag
_atom_type_scat_source
C C 0.003 0.002 'International Tables Vol C Tables 4.2.6.8 and 6.1.1.1'
H H 0.0000 0.0000 'International Tables Vol C Table 6.1.1.2'
S S 0.125 0.123 'International Tables Vol C Tables 4.2.6.8 and 6.1.1.1'
Cu Cu 0.320 1.265 'International Tables Vol C Tables 4.2.6.8 and 6.1.1.1'
Cl Cl 0.148 0.159 'International Tables Vol C Tables 4.2.6.8 and 6.1.1.1'

loop_
_geom_angle_atom_site_label_1
_geom_angle_atom_site_label_2
_geom_angle_atom_site_label_3
_geom_angle
_geom_angle_site_symmetry_1
_geom_angle_site_symmetry_2
_geom_angle_site_symmetry_3
_geom_angle_publ_flag
CL1 CU CL1 133.3(1) . 1_555 2_654 yes
CL1 CU CL2 111.46(10) . 1_555 1_555 yes
CL1 CU CL2 89.34(9) . 1_555 2_654 yes
CL1 CU CL2 89.34(9) . 2_654 1_555 yes
CL1 CU CL2 111.46(10) . 2_654 2_654 yes
CL2 CU CL2 126.9(2) . 1_555 2_654 yes
C1 S1 C3 93.4(5) . 1_555 1_555 yes
C2 S2 C4 90.2(4) . 1_555 1_555 yes
C3 S3 C5 87.7(4) . 1_555 1_555 yes
C4 S4 C5 84.0(4) . 1_555 1_555 yes
C6 S5 C7 87.5(4) . 1_555 1_555 yes
C6 S6 C8 87.9(4) . 1_555 1_555 yes
C9 S8 C10 91.2(5) . 1_555 1_555 yes
C9 S9 C11 102.0(4) . 1_555 1_555 yes
C21 S21 C23 86.2(5) . 1_555 1_555 yes
C21 S22 C22 85.9(5) . 1_555 1_555 yes
C23 S23 C26 86.4(7) . 1_555 1_555 yes
C24 S24 C28 90(1) . 1_555 1_555 yes
C22 S25 C25 84.6(8) . 1_555 1_555 yes
C24 S25 C25 27(2) . 1_555 1_555 yes
C24 S26 C27 100(1) . 1_555 1_555 yes
S1 C1 C2 120.3(7) . 1_555 1_555 yes
S2 C2 C1 116.4(6) . 1_555 1_555 yes
S1 C3 S3 105.6(5) . 1_555 1_555 yes
S1 C3 C4 136.5(7) . 1_555 1_555 yes
S3 C3 C4 117.9(6) . 1_555 1_555 yes
S2 C4 S4 106.7(5) . 1_555 1_555 yes
S2 C4 C3 128.0(6) . 1_555 1_555 yes
S4 C4 C3 125.1(6) . 1_555 1_555 yes
S3 C5 S4 125.2(5) . 1_555 1_555 yes
S3 C5 C6 116.9(7) . 1_555 1_555 yes
S4 C5 C6 117.9(8) . 1_555 1_555 yes
S5 C6 S6 125.1(5) . 1_555 1_555 yes
S5 C6 C5 116.8(8) . 1_555 1_555 yes
S6 C6 C5 118.0(7) . 1_555 1_555 yes
S5 C7 S7 108.7(5) . 1_555 1_555 yes
S5 C7 C8 119.7(6) . 1_555 1_555 yes
S7 C7 C8 131.6(6) . 1_555 1_555 yes
S6 C8 C7 119.8(6) . 1_555 1_555 yes
S6 C8 C9 108.2(6) . 1_555 1_555 yes
C7 C8 C9 131.9(7) . 1_555 1_555 yes
S8 C9 S9 113.9(5) . 1_555 1_555 yes
S8 C9 C8 118.8(7) . 1_555 1_555 yes
S9 C9 C8 127.3(6) . 1_555 1_555 yes
S8 C10 C11 125.5(8) . 1_555 1_555 yes
S9 C11 C10 107.4(8) . 1_555 1_555 yes
S21 C21 S22 125.3(6) . 1_555 1_555 yes
S21 C21 C21 116(1) . 1_555 7_645 yes
S22 C21 C21 117(1) . 1_555 7_645 yes
S22 C22 S25 98.0(6) . 1_555 1_555 yes
S22 C22 C23 120.4(8) . 1_555 1_555 yes
S22 C22 C24 113(1) . 1_555 1_555 yes
S25 C22 C23 141.6(9) . 1_555 1_555 yes
C23 C22 C24 126(1) . 1_555 1_555 yes
S21 C23 S23 107.1(6) . 1_555 1_555 yes
S21 C23 C22 122.1(8) . 1_555 1_555 yes
S23 C23 C22 130.8(9) . 1_555 1_555 yes
S24 C24 S26 115(1) . 1_555 1_555 yes
S24 C24 C22 122(1) . 1_555 1_555 yes
S26 C24 C22 122(1) . 1_555 1_555 yes
S25 C25 C26 117(1) . 1_555 1_555 yes
S23 C26 C25 122(1) . 1_555 1_555 yes
S26 C27 C28 107(1) . 1_555 1_555 yes
S24 C28 C27 125(1) . 1_555 1_555 yes
S27 C29 S28 180.0 . 1_555 1_555 yes
S29 C30 S30 180.0 . 1_555 1_555 yes

loop_
_geom_bond_atom_site_label_1
_geom_bond_atom_site_label_2
_geom_bond_distance
_geom_bond_site_symmetry_1
_geom_bond_site_symmetry_2
_geom_bond_publ_flag
CU CL1 2.236(2) . . yes
CU CL1 2.236(2) . 2_654 yes
CU CL2 2.287(3) . . yes
CU CL2 2.287(3) . 2_654 yes
S1 C1 1.74(1) . . yes
S1 C3 1.776(9) . . yes
S2 C2 1.850(10) . . yes
S2 C4 1.668(9) . . yes
S3 C3 1.616(9) . . yes
S3 C5 1.874(9) . . yes
S4 C4 1.695(9) . . yes
S4 C5 1.745(9) . . yes
S5 C6 1.753(9) . . yes
S5 C7 1.723(9) . . yes
S6 C6 1.869(9) . . yes
S6 C8 1.647(8) . . yes
S7 C7 1.565(8) . . yes
S8 C9 1.562(8) . . yes
S8 C10 1.89(1) . . yes
S9 C9 1.885(9) . . yes
S9 C11 1.622(9) . . yes
S21 C21 1.79(1) . . yes
S21 C23 1.64(1) . . yes
S22 C21 1.84(1) . . yes
S22 C22 1.65(1) . . yes
S23 C23 1.67(1) . . yes
S23 C26 1.72(2) . . yes
S24 C24 1.56(2) . . yes
S24 C28 1.88(3) . . yes
S25 C22 1.68(1) . . yes
S25 C25 1.94(3) . . yes
S26 C24 1.90(2) . . yes
S26 C27 1.63(2) . . yes
S27 C29 1.5500(1) . . yes
S28 C29 1.5500(1) . . yes
S29 C30 1.550 . . yes
S30 C30 1.550 . . yes
C1 C2 1.64(2) . . yes
C3 C4 1.48(1) . . yes
C5 C6 1.27(1) . . yes
C7 C8 1.54(1) . . yes
C8 C9 1.39(1) . . yes
C10 C11 1.31(1) . . yes
C21 C21 1.25(2) . 7_645 yes
C22 C23 1.51(2) . . yes
C22 C24 1.48(2) . . yes
C25 C26 1.53(3) . . yes
C27 C28 1.35(3) . . yes
